data_4081823
loop_
_publ_author_name
'Sircoglou, Marie'
'Saffon, Nathalie'
'Miqueu, Karinne'
'Bouhadir, Ghenwa'
'Bourissou, Didier'

_publ_section_title
;
 Activation of M--Cl Bonds with Phosphine--Alanes: Preparation and
 Characterization of Zwitterionic Gold and Copper Complexes
;
_journal_issue 22
_journal_name_full Organometallics
_journal_page_first 6780
_journal_paper_doi 10.1021/om4005884
_journal_volume 32
_journal_year 2013
_chemical_formula_sum 'C36.5 H55 Al Au Cl2 P3'
_chemical_formula_weight 881.56
_chemical_name_systematic
; 
 ? 
;
_space_group_IT_number 14
_symmetry_cell_setting monoclinic
_symmetry_space_group_name_Hall '-P 2ybc'
_symmetry_space_group_name_H-M 'P 1 21/c 1'
_atom_sites_solution_hydrogens geom
_atom_sites_solution_primary direct
_atom_sites_solution_secondary difmap
_audit_creation_method SHELXL-97
_cell_angle_alpha 90.00
_cell_angle_beta 100.4240(10)
_cell_angle_gamma 90.00
_cell_formula_units_Z 8
_cell_length_a 20.7129(4)
_cell_length_b 18.2028(3)
_cell_length_c 20.6590(4)
_cell_measurement_reflns_used 9920
_cell_measurement_temperature 213(2)
_cell_measurement_theta_max 30.73
_cell_measurement_theta_min 2.24
_cell_volume 7660.6(2)
_computing_cell_refinement 'Bruker SMART'
_computing_data_collection 'Bruker SMART'
_computing_data_reduction 'Bruker SAINT'
_computing_molecular_graphics 'Bruker SHELXTL'
_computing_publication_material 'Bruker SHELXTL'
_computing_structure_refinement 'SHELXL-97 (Sheldrick, 2008)'
_computing_structure_solution 'SHELXS-97 (Sheldrick, 2008)'
_diffrn_ambient_temperature 213(2)
_diffrn_measured_fraction_theta_full 0.993
_diffrn_measured_fraction_theta_max 0.993
_diffrn_measurement_device_type 'CCD area detector'
_diffrn_measurement_method 'phi and omega scans'
_diffrn_radiation_monochromator graphite
_diffrn_radiation_source 'fine-focus sealed tube'
_diffrn_radiation_type MoK\a
_diffrn_radiation_wavelength 0.71073
_diffrn_reflns_av_R_equivalents 0.0428
_diffrn_reflns_av_sigmaI/netI 0.0299
_diffrn_reflns_limit_h_max 25
_diffrn_reflns_limit_h_min -25
_diffrn_reflns_limit_k_max 22
_diffrn_reflns_limit_k_min -22
_diffrn_reflns_limit_l_max 25
_diffrn_reflns_limit_l_min -19
_diffrn_reflns_number 106763
_diffrn_reflns_theta_full 26.37
_diffrn_reflns_theta_max 26.37
_diffrn_reflns_theta_min 1.50
_exptl_absorpt_coefficient_mu 4.153
_exptl_absorpt_correction_T_max 0.3688
_exptl_absorpt_correction_T_min 0.2874
_exptl_absorpt_correction_type multi-scan
_exptl_absorpt_process_details 'SADABS (Bruker-AXS)'
_exptl_crystal_colour colourless
_exptl_crystal_density_diffrn 1.529
_exptl_crystal_density_method 'not measured'
_exptl_crystal_description block
_exptl_crystal_F_000 3560
_exptl_crystal_size_max 0.40
_exptl_crystal_size_mid 0.30
_exptl_crystal_size_min 0.30
_refine_diff_density_max 4.367
_refine_diff_density_min -1.097
_refine_diff_density_rms 0.105
_refine_ls_extinction_method none
_refine_ls_goodness_of_fit_ref 1.102
_refine_ls_hydrogen_treatment constr
_refine_ls_matrix_type full
_refine_ls_number_parameters 836
_refine_ls_number_reflns 15557
_refine_ls_number_restraints 42
_refine_ls_restrained_S_all 1.101
_refine_ls_R_factor_all 0.0414
_refine_ls_R_factor_gt 0.0306
_refine_ls_shift/su_max 0.003
_refine_ls_shift/su_mean 0.000
_refine_ls_structure_factor_coef Fsqd
_refine_ls_weighting_details 'calc w=1/[\s^2^(Fo^2^)+(0.0242P)^2^+20.5743P] where P=(Fo^2^+2Fc^2^)/3'
_refine_ls_weighting_scheme calc
_refine_ls_wR_factor_gt 0.0671
_refine_ls_wR_factor_ref 0.0709
_reflns_number_gt 13295
_reflns_number_total 15557
_reflns_threshold_expression >2sigma(I)
_cod_data_source_file om4005884_si_002.cif
_cod_data_source_block 2
_cod_depositor_comments
;
The following automatic conversions were performed:

'_symmetry_cell_setting' value 'Monoclinic' changed to 'monoclinic'
according to /home/saulius/struct/CIF-dictionaries/cif_core.dic
dictionary named 'cif_core.dic' version 2.4.2 from 2011-04-26.

Automatic conversion script
Id: cif_fix_values 1891 2012-01-12 08:04:46Z andrius 
;
_cod_original_sg_symbol_H-M P2(1)/c
_cod_original_formula_sum 'C36.50 H55 Al Au Cl2 P3'
_cod_database_code 4081823

loop_
_symmetry_equiv_pos_as_xyz
'x, y, z'
'-x, y+1/2, -z+1/2'
'-x, -y, -z'
'x, -y-1/2, z-1/2'

loop_
_atom_site_label
_atom_site_type_symbol
_atom_site_fract_x
_atom_site_fract_y
_atom_site_fract_z
_atom_site_U_iso_or_equiv
_atom_site_adp_type
_atom_site_occupancy
_atom_site_symmetry_multiplicity
_atom_site_calc_flag
_atom_site_refinement_flags
_atom_site_disorder_assembly
_atom_site_disorder_group
Au1 Au 0.126987(8) 0.698739(8) 0.168450(7) 0.01735(4) Uani 1 1 d . . .
Al1 Al 0.04332(6) 0.78059(6) 0.25047(6) 0.0175(2) Uani 1 1 d . . .
Cl1 Cl -0.01977(5) 0.84119(5) 0.31192(5) 0.0267(2) Uani 1 1 d . . .
P1 P 0.11910(5) 0.80408(5) 0.10007(5) 0.0187(2) Uani 1 1 d . . .
P2 P 0.03977(5) 0.61110(5) 0.15163(5) 0.0189(2) Uani 1 1 d . . .
P3 P 0.20887(5) 0.69108(5) 0.26494(5) 0.0191(2) Uani 1 1 d . . .
C1 C 0.1148(2) 0.7773(2) 0.0127(2) 0.0258(9) Uani 1 1 d . . .
H1 H 0.1081 0.8223 -0.0147 0.031 Uiso 1 1 calc R . .
C2 C 0.0588(3) 0.7247(3) -0.0111(2) 0.0358(11) Uani 1 1 d . . .
H2A H 0.0596 0.7107 -0.0562 0.054 Uiso 1 1 calc R . .
H2B H 0.0174 0.7486 -0.0088 0.054 Uiso 1 1 calc R . .
H2C H 0.0636 0.6813 0.0166 0.054 Uiso 1 1 calc R . .
C3 C 0.1802(2) 0.7430(3) 0.0053(2) 0.0398(12) Uani 1 1 d . . .
H3A H 0.1899 0.7021 0.0356 0.060 Uiso 1 1 calc R . .
H3B H 0.2147 0.7795 0.0151 0.060 Uiso 1 1 calc R . .
H3C H 0.1776 0.7255 -0.0394 0.060 Uiso 1 1 calc R . .
C4 C 0.1809(2) 0.8795(2) 0.1127(2) 0.0249(9) Uani 1 1 d . . .
H4 H 0.2241 0.8569 0.1114 0.030 Uiso 1 1 calc R . .
C5 C 0.1696(3) 0.9388(3) 0.0587(3) 0.0460(14) Uani 1 1 d . . .
H5A H 0.1272 0.9617 0.0578 0.069 Uiso 1 1 calc R . .
H5B H 0.1708 0.9164 0.0164 0.069 Uiso 1 1 calc R . .
H5C H 0.2039 0.9757 0.0680 0.069 Uiso 1 1 calc R . .
C6 C 0.1854(2) 0.9141(2) 0.1801(2) 0.0332(11) Uani 1 1 d . . .
H6A H 0.2222 0.9479 0.1880 0.050 Uiso 1 1 calc R . .
H6B H 0.1918 0.8760 0.2135 0.050 Uiso 1 1 calc R . .
H6C H 0.1452 0.9406 0.1820 0.050 Uiso 1 1 calc R . .
C7 C 0.0413(2) 0.8472(2) 0.10670(19) 0.0194(8) Uani 1 1 d . . .
C8 C 0.0101(2) 0.8885(2) 0.0526(2) 0.0265(9) Uani 1 1 d . . .
H8 H 0.0317 0.8965 0.0170 0.032 Uiso 1 1 calc R . .
C9 C -0.0519(2) 0.9177(2) 0.0508(2) 0.0318(10) Uani 1 1 d . . .
H9 H -0.0724 0.9456 0.0146 0.038 Uiso 1 1 calc R . .
C10 C -0.0832(2) 0.9048(2) 0.1034(2) 0.0335(11) Uani 1 1 d . . .
H10 H -0.1257 0.9232 0.1026 0.040 Uiso 1 1 calc R . .
C11 C -0.0522(2) 0.8653(2) 0.1569(2) 0.0276(10) Uani 1 1 d . . .
H11 H -0.0747 0.8580 0.1920 0.033 Uiso 1 1 calc R . .
C12 C 0.0111(2) 0.8350(2) 0.1623(2) 0.0192(8) Uani 1 1 d . . .
C13 C -0.0363(2) 0.6158(2) 0.0875(2) 0.0238(9) Uani 1 1 d . . .
H13 H -0.0228 0.6129 0.0440 0.029 Uiso 1 1 calc R . .
C14 C -0.0724(2) 0.6883(2) 0.0902(2) 0.0327(10) Uani 1 1 d . . .
H14A H -0.1113 0.6890 0.0562 0.049 Uiso 1 1 calc R . .
H14B H -0.0438 0.7287 0.0833 0.049 Uiso 1 1 calc R . .
H14C H -0.0850 0.6935 0.1330 0.049 Uiso 1 1 calc R . .
C15 C -0.0835(2) 0.5516(2) 0.0922(2) 0.0330(11) Uani 1 1 d . . .
H15A H -0.0973 0.5528 0.1346 0.050 Uiso 1 1 calc R . .
H15B H -0.0614 0.5055 0.0874 0.050 Uiso 1 1 calc R . .
H15C H -0.1217 0.5560 0.0574 0.050 Uiso 1 1 calc R . .
C16 C 0.0720(2) 0.5185(2) 0.1387(2) 0.0277(10) Uani 1 1 d . . .
H16 H 0.0362 0.4825 0.1387 0.033 Uiso 1 1 calc R . .
C17 C 0.0937(3) 0.5148(3) 0.0718(3) 0.0490(15) Uani 1 1 d . . .
H17A H 0.1271 0.5517 0.0700 0.074 Uiso 1 1 calc R . .
H17B H 0.0562 0.5240 0.0371 0.074 Uiso 1 1 calc R . .
H17C H 0.1114 0.4665 0.0659 0.074 Uiso 1 1 calc R . .
C18 C 0.1286(2) 0.4976(2) 0.1930(2) 0.0338(11) Uani 1 1 d . . .
H18A H 0.1436 0.4485 0.1849 0.051 Uiso 1 1 calc R . .
H18B H 0.1141 0.4987 0.2351 0.051 Uiso 1 1 calc R . .
H18C H 0.1643 0.5322 0.1936 0.051 Uiso 1 1 calc R . .
C19 C 0.00981(19) 0.6104(2) 0.22901(19) 0.0194(8) Uani 1 1 d . . .
C20 C -0.0100(2) 0.5428(2) 0.2520(2) 0.0248(9) Uani 1 1 d . . .
H20 H -0.0121 0.5008 0.2253 0.030 Uiso 1 1 calc R . .
C21 C -0.0264(2) 0.5381(2) 0.3144(2) 0.0281(10) Uani 1 1 d . . .
H21 H -0.0381 0.4927 0.3307 0.034 Uiso 1 1 calc R . .
C22 C -0.0251(2) 0.6003(2) 0.3516(2) 0.0267(10) Uani 1 1 d . . .
H22 H -0.0355 0.5975 0.3940 0.032 Uiso 1 1 calc R . .
C23 C -0.0087(2) 0.6678(2) 0.3274(2) 0.0222(9) Uani 1 1 d . . .
H23 H -0.0110 0.7099 0.3532 0.027 Uiso 1 1 calc R . .
C24 C 0.01123(19) 0.6760(2) 0.26594(19) 0.0182(8) Uani 1 1 d . . .
C25 C 0.2138(2) 0.6149(2) 0.3263(2) 0.0239(9) Uani 1 1 d . . .
H25 H 0.2187 0.5685 0.3027 0.029 Uiso 1 1 calc R . .
C26 C 0.1514(2) 0.6086(2) 0.3546(2) 0.0307(10) Uani 1 1 d . . .
H26A H 0.1562 0.5696 0.3872 0.046 Uiso 1 1 calc R . .
H26B H 0.1148 0.5975 0.3196 0.046 Uiso 1 1 calc R . .
H26C H 0.1431 0.6547 0.3753 0.046 Uiso 1 1 calc R . .
C27 C 0.2729(2) 0.6209(3) 0.3826(2) 0.0375(11) Uani 1 1 d . . .
H27A H 0.2709 0.6671 0.4056 0.056 Uiso 1 1 calc R . .
H27B H 0.3131 0.6190 0.3648 0.056 Uiso 1 1 calc R . .
H27C H 0.2722 0.5805 0.4130 0.056 Uiso 1 1 calc R . .
C28 C 0.2938(2) 0.6924(2) 0.2473(2) 0.0283(10) Uani 1 1 d . . .
H28 H 0.3246 0.6957 0.2899 0.034 Uiso 1 1 calc R . .
C29 C 0.3076(3) 0.6207(3) 0.2140(3) 0.0457(14) Uani 1 1 d . . .
H29A H 0.2774 0.6158 0.1725 0.069 Uiso 1 1 calc R . .
H29B H 0.3020 0.5796 0.2424 0.069 Uiso 1 1 calc R . .
H29C H 0.3523 0.6211 0.2060 0.069 Uiso 1 1 calc R . .
C30 C 0.3063(2) 0.7579(3) 0.2056(2) 0.0377(12) Uani 1 1 d . . .
H30A H 0.3523 0.7594 0.2022 0.057 Uiso 1 1 calc R . .
H30B H 0.2947 0.8028 0.2261 0.057 Uiso 1 1 calc R . .
H30C H 0.2798 0.7534 0.1620 0.057 Uiso 1 1 calc R . .
C31 C 0.1976(2) 0.7756(2) 0.30976(19) 0.0187(8) Uani 1 1 d . . .
C32 C 0.2535(2) 0.8074(2) 0.3478(2) 0.0253(9) Uani 1 1 d . . .
H32 H 0.2939 0.7826 0.3531 0.030 Uiso 1 1 calc R . .
C33 C 0.2497(2) 0.8752(2) 0.3779(2) 0.0287(10) Uani 1 1 d . . .
H33 H 0.2874 0.8967 0.4030 0.034 Uiso 1 1 calc R . .
C34 C 0.1902(2) 0.9102(2) 0.3703(2) 0.0311(10) Uani 1 1 d . . .
H34 H 0.1872 0.9565 0.3896 0.037 Uiso 1 1 calc R . .
C35 C 0.1345(2) 0.8775(2) 0.3343(2) 0.0259(9) Uani 1 1 d . . .
H35 H 0.0942 0.9022 0.3313 0.031 Uiso 1 1 calc R . .
C36 C 0.1350(2) 0.8093(2) 0.30217(19) 0.0184(8) Uani 1 1 d . . .
Au2 Au 0.345876(8) 0.212621(8) 0.123234(8) 0.02110(5) Uani 1 1 d . . .
Al2 Al 0.43256(6) 0.28718(6) 0.23600(6) 0.0220(3) Uani 1 1 d . . .
Cl2 Cl 0.49982(6) 0.34364(6) 0.32042(6) 0.0340(3) Uani 1 1 d . . .
P4 P 0.26415(5) 0.20902(6) 0.19019(5) 0.0223(2) Uani 1 1 d . . .
P5 P 0.42887(6) 0.12019(6) 0.13095(6) 0.0243(2) Uani 1 1 d . . .
P6 P 0.35658(6) 0.32158(6) 0.06135(6) 0.0256(2) Uani 1 1 d . . .
C37 C 0.2532(2) 0.1291(2) 0.2433(2) 0.0306(10) Uani 1 1 d . . .
H37 H 0.2462 0.0857 0.2139 0.037 Uiso 1 1 calc R . .
C38 C 0.3152(2) 0.1138(3) 0.2934(2) 0.0386(12) Uani 1 1 d . . .
H38A H 0.3230 0.1539 0.3248 0.058 Uiso 1 1 calc R . .
H38B H 0.3523 0.1093 0.2710 0.058 Uiso 1 1 calc R . .
H38C H 0.3099 0.0684 0.3165 0.058 Uiso 1 1 calc R . .
C39 C 0.1936(3) 0.1332(3) 0.2775(3) 0.0431(13) Uani 1 1 d . . .
H39A H 0.1924 0.0898 0.3045 0.065 Uiso 1 1 calc R . .
H39B H 0.1538 0.1357 0.2446 0.065 Uiso 1 1 calc R . .
H39C H 0.1969 0.1767 0.3050 0.065 Uiso 1 1 calc R . .
C40 C 0.1811(2) 0.2197(3) 0.1397(2) 0.0315(10) Uani 1 1 d . . .
H40 H 0.1486 0.2166 0.1693 0.038 Uiso 1 1 calc R . .
C41 C 0.1694(3) 0.1556(3) 0.0916(3) 0.0493(14) Uani 1 1 d . . .
H41A H 0.1277 0.1623 0.0620 0.074 Uiso 1 1 calc R . .
H41B H 0.1684 0.1101 0.1158 0.074 Uiso 1 1 calc R . .
H41C H 0.2045 0.1536 0.0663 0.074 Uiso 1 1 calc R . .
C42 C 0.1713(3) 0.2928(3) 0.1026(3) 0.0420(12) Uani 1 1 d . . .
H42A H 0.2001 0.2948 0.0705 0.063 Uiso 1 1 calc R . .
H42B H 0.1816 0.3331 0.1335 0.063 Uiso 1 1 calc R . .
H42C H 0.1260 0.2968 0.0803 0.063 Uiso 1 1 calc R . .
C43 C 0.2800(2) 0.2879(2) 0.2448(2) 0.0234(9) Uani 1 1 d . . .
C44 C 0.2267(2) 0.3199(3) 0.2678(2) 0.0333(11) Uani 1 1 d . . .
H44 H 0.1850 0.2980 0.2570 0.040 Uiso 1 1 calc R . .
C45 C 0.2338(3) 0.3825(3) 0.3057(2) 0.0392(12) Uani 1 1 d . . .
H45 H 0.1976 0.4035 0.3205 0.047 Uiso 1 1 calc R . .
C46 C 0.2948(3) 0.4137(3) 0.3214(2) 0.0398(12) Uani 1 1 d . . .
H46 H 0.3007 0.4567 0.3470 0.048 Uiso 1 1 calc R . .
C47 C 0.3480(2) 0.3821(2) 0.2997(2) 0.0328(11) Uani 1 1 d . . .
H47 H 0.3892 0.4046 0.3119 0.039 Uiso 1 1 calc R . .
C48 C 0.3440(2) 0.3188(2) 0.2607(2) 0.0235(9) Uani 1 1 d . . .
C49 C 0.3914(2) 0.0291(2) 0.1070(2) 0.0333(11) Uani 1 1 d . . .
H49 H 0.4269 -0.0078 0.1099 0.040 Uiso 1 1 calc R . .
C50 C 0.3563(3) 0.0343(3) 0.0354(3) 0.0493(14) Uani 1 1 d . . .
H50A H 0.3368 -0.0128 0.0213 0.074 Uiso 1 1 calc R . .
H50B H 0.3876 0.0478 0.0077 0.074 Uiso 1 1 calc R . .
H50C H 0.3221 0.0714 0.0316 0.074 Uiso 1 1 calc R . .
C51 C 0.3444(3) 0.0047(3) 0.1499(3) 0.0470(14) Uani 1 1 d . . .
H51A H 0.3089 0.0400 0.1469 0.070 Uiso 1 1 calc R . .
H51B H 0.3672 0.0014 0.1951 0.070 Uiso 1 1 calc R . .
H51C H 0.3266 -0.0430 0.1354 0.070 Uiso 1 1 calc R . .
C52 C 0.4998(2) 0.1210(2) 0.0867(2) 0.0332(11) Uani 1 1 d . . .
H52 H 0.4815 0.1241 0.0390 0.040 Uiso 1 1 calc R . .
C53 C 0.5416(2) 0.1894(3) 0.1046(3) 0.0384(12) Uani 1 1 d . . .
H53A H 0.5579 0.1901 0.1517 0.058 Uiso 1 1 calc R . .
H53B H 0.5152 0.2329 0.0921 0.058 Uiso 1 1 calc R . .
H53C H 0.5784 0.1888 0.0814 0.058 Uiso 1 1 calc R . .
C54 C 0.5434(3) 0.0529(3) 0.0968(3) 0.0543(16) Uani 1 1 d . . .
H54A H 0.5772 0.0569 0.0700 0.082 Uiso 1 1 calc R . .
H54B H 0.5171 0.0095 0.0840 0.082 Uiso 1 1 calc R . .
H54C H 0.5638 0.0492 0.1428 0.082 Uiso 1 1 calc R . .
C55 C 0.4649(2) 0.1174(2) 0.2180(2) 0.0252(9) Uani 1 1 d . . .
C56 C 0.4913(2) 0.0507(2) 0.2449(2) 0.0329(11) Uani 1 1 d . . .
H56 H 0.4943 0.0105 0.2170 0.039 Uiso 1 1 calc R . .
C57 C 0.5130(2) 0.0434(2) 0.3119(3) 0.0379(12) Uani 1 1 d . . .
H57 H 0.5311 -0.0012 0.3296 0.046 Uiso 1 1 calc R . .
C58 C 0.5076(3) 0.1021(3) 0.3523(3) 0.0391(12) Uani 1 1 d . . .
H58 H 0.5200 0.0972 0.3981 0.047 Uiso 1 1 calc R . .
C59 C 0.4841(2) 0.1682(2) 0.3254(2) 0.0295(10) Uani 1 1 d . . .
H59 H 0.4826 0.2078 0.3542 0.035 Uiso 1 1 calc R . .
C60 C 0.4618(2) 0.1806(2) 0.2573(2) 0.0232(9) Uani 1 1 d . . .
C61 C 0.3515(3) 0.2979(3) -0.0273(2) 0.0373(12) Uani 1 1 d . . .
H61 H 0.3605 0.3426 -0.0515 0.045 Uiso 1 1 calc R . .
C62 C 0.4002(3) 0.2391(3) -0.0369(3) 0.0478(14) Uani 1 1 d . . .
H62A H 0.3909 0.1946 -0.0143 0.072 Uiso 1 1 calc R . .
H62B H 0.4443 0.2558 -0.0190 0.072 Uiso 1 1 calc R . .
H62C H 0.3967 0.2290 -0.0835 0.072 Uiso 1 1 calc R . .
C63 C 0.2813(3) 0.2717(4) -0.0543(3) 0.0545(15) Uani 1 1 d . . .
H63A H 0.2789 0.2538 -0.0990 0.082 Uiso 1 1 calc R . .
H63B H 0.2510 0.3123 -0.0543 0.082 Uiso 1 1 calc R . .
H63C H 0.2698 0.2324 -0.0268 0.082 Uiso 1 1 calc R . .
C64 C 0.3030(2) 0.4046(2) 0.0578(2) 0.0336(11) Uani 1 1 d . . .
H64 H 0.2575 0.3881 0.0412 0.040 Uiso 1 1 calc R . .
C65 C 0.3182(3) 0.4651(3) 0.0110(3) 0.0641(19) Uani 1 1 d . . .
H65A H 0.2881 0.5058 0.0116 0.096 Uiso 1 1 calc R . .
H65B H 0.3132 0.4456 -0.0333 0.096 Uiso 1 1 calc R . .
H65C H 0.3629 0.4821 0.0251 0.096 Uiso 1 1 calc R . .
C66 C 0.3040(3) 0.4365(3) 0.1258(3) 0.0432(13) Uani 1 1 d . . .
H66A H 0.3466 0.4581 0.1420 0.065 Uiso 1 1 calc R . .
H66B H 0.2956 0.3978 0.1555 0.065 Uiso 1 1 calc R . .
H66C H 0.2703 0.4740 0.1235 0.065 Uiso 1 1 calc R . .
C67 C 0.4393(2) 0.3543(2) 0.0943(2) 0.0274(10) Uani 1 1 d . . .
C68 C 0.4742(3) 0.3908(3) 0.0509(3) 0.0401(12) Uani 1 1 d . . .
H68 H 0.4530 0.4019 0.0079 0.048 Uiso 1 1 calc R . .
C69 C 0.5385(3) 0.4104(3) 0.0711(3) 0.0485(14) Uani 1 1 d . . .
H69 H 0.5617 0.4341 0.0419 0.058 Uiso 1 1 calc R . .
C70 C 0.5690(3) 0.3949(3) 0.1350(3) 0.0455(14) Uani 1 1 d . . .
H70 H 0.6133 0.4077 0.1493 0.055 Uiso 1 1 calc R . .
C71 C 0.5343(2) 0.3604(2) 0.1778(3) 0.0345(11) Uani 1 1 d . . .
H71 H 0.5560 0.3510 0.2210 0.041 Uiso 1 1 calc R . .
C72 C 0.4679(2) 0.3387(2) 0.1601(2) 0.0252(9) Uani 1 1 d . . .
C73 C 0.399(4) 0.740(3) 0.561(4) 0.050(4) Uani 0.28(3) 1 d PU A 1
H73A H 0.4442 0.7398 0.5536 0.060 Uiso 0.28(3) 1 calc PR A 1
H73B H 0.3997 0.7510 0.6077 0.060 Uiso 0.28(3) 1 calc PR A 1
Cl3 Cl 0.3533(10) 0.8098(8) 0.5113(11) 0.069(3) Uani 0.28(3) 1 d PU A 1
Cl4 Cl 0.3667(15) 0.6572(13) 0.5445(16) 0.056(5) Uani 0.28(3) 1 d PU A 1
C73' C 0.3965(13) 0.7549(9) 0.5587(16) 0.053(3) Uani 0.72(3) 1 d PU A 2
H73C H 0.4152 0.7579 0.6057 0.063 Uiso 0.72(3) 1 calc PR A 2
H73D H 0.4327 0.7574 0.5341 0.063 Uiso 0.72(3) 1 calc PR A 2
Cl3' Cl 0.34449(19) 0.8284(5) 0.5370(6) 0.066(2) Uani 0.72(3) 1 d PU A 2
Cl4' Cl 0.3547(6) 0.6692(7) 0.5420(7) 0.0611(19) Uani 0.72(3) 1 d PU A 2

loop_
_atom_site_aniso_label
_atom_site_aniso_U_11
_atom_site_aniso_U_22
_atom_site_aniso_U_33
_atom_site_aniso_U_23
_atom_site_aniso_U_13
_atom_site_aniso_U_12
Au1 0.01832(8) 0.01913(7) 0.01456(8) 0.00015(5) 0.00284(6) 0.00122(6)
Al1 0.0178(6) 0.0184(5) 0.0162(6) 0.0004(4) 0.0024(5) 0.0016(4)
Cl1 0.0275(6) 0.0269(5) 0.0277(6) -0.0019(4) 0.0103(5) 0.0073(4)
P1 0.0186(5) 0.0216(5) 0.0155(5) 0.0027(4) 0.0025(4) -0.0001(4)
P2 0.0226(6) 0.0191(5) 0.0145(5) -0.0012(4) 0.0025(5) -0.0021(4)
P3 0.0179(5) 0.0225(5) 0.0159(5) -0.0009(4) 0.0007(4) 0.0039(4)
C1 0.033(3) 0.029(2) 0.017(2) 0.0058(17) 0.009(2) 0.0034(18)
C2 0.044(3) 0.041(3) 0.021(2) -0.004(2) 0.001(2) -0.004(2)
C3 0.037(3) 0.056(3) 0.028(3) -0.002(2) 0.010(2) 0.009(2)
C4 0.024(2) 0.029(2) 0.021(2) 0.0055(17) 0.0024(19) -0.0033(17)
C5 0.051(3) 0.038(3) 0.043(3) 0.020(2) -0.006(3) -0.020(2)
C6 0.032(3) 0.032(2) 0.034(3) -0.004(2) 0.003(2) -0.0091(19)
C7 0.018(2) 0.0198(18) 0.019(2) -0.0005(15) -0.0009(18) -0.0019(15)
C8 0.031(3) 0.027(2) 0.021(2) 0.0025(17) 0.003(2) 0.0003(18)
C9 0.034(3) 0.035(2) 0.022(2) 0.0062(19) -0.008(2) 0.010(2)
C10 0.022(2) 0.040(2) 0.036(3) 0.001(2) -0.001(2) 0.0108(19)
C11 0.023(2) 0.033(2) 0.027(2) 0.0011(18) 0.006(2) 0.0025(18)
C12 0.019(2) 0.0179(17) 0.020(2) 0.0012(15) 0.0021(18) -0.0007(15)
C13 0.021(2) 0.032(2) 0.017(2) 0.0004(17) -0.0023(18) -0.0063(17)
C14 0.026(3) 0.037(2) 0.031(3) 0.000(2) -0.007(2) -0.0042(19)
C15 0.030(3) 0.040(2) 0.027(3) -0.002(2) 0.000(2) -0.013(2)
C16 0.035(3) 0.0202(19) 0.028(2) -0.0066(17) 0.007(2) -0.0027(17)
C17 0.072(4) 0.043(3) 0.036(3) -0.008(2) 0.020(3) 0.016(3)
C18 0.032(3) 0.026(2) 0.041(3) -0.0071(19) 0.000(2) 0.0072(19)
C19 0.016(2) 0.0230(18) 0.019(2) 0.0006(16) 0.0018(17) -0.0004(15)
C20 0.025(2) 0.0222(19) 0.026(2) -0.0012(17) 0.002(2) -0.0047(17)
C21 0.028(3) 0.025(2) 0.030(2) 0.0098(18) 0.003(2) -0.0029(18)
C22 0.024(2) 0.036(2) 0.021(2) 0.0074(18) 0.008(2) 0.0041(18)
C23 0.021(2) 0.0255(19) 0.022(2) -0.0009(16) 0.0075(19) 0.0012(16)
C24 0.015(2) 0.0244(18) 0.015(2) 0.0022(15) 0.0017(17) 0.0019(15)
C25 0.026(2) 0.026(2) 0.018(2) 0.0031(16) -0.0024(19) 0.0079(17)
C26 0.033(3) 0.034(2) 0.026(2) 0.0061(19) 0.005(2) -0.0001(19)
C27 0.031(3) 0.044(3) 0.033(3) 0.009(2) -0.008(2) 0.003(2)
C28 0.022(2) 0.040(2) 0.023(2) 0.0001(19) 0.005(2) 0.0076(19)
C29 0.042(3) 0.049(3) 0.052(3) -0.005(3) 0.024(3) 0.016(2)
C30 0.027(3) 0.052(3) 0.037(3) 0.003(2) 0.013(2) 0.000(2)
C31 0.020(2) 0.0208(18) 0.015(2) 0.0012(15) 0.0012(17) 0.0009(15)
C32 0.020(2) 0.031(2) 0.024(2) -0.0019(18) 0.0014(19) 0.0024(17)
C33 0.026(2) 0.030(2) 0.028(2) -0.0038(18) 0.001(2) -0.0060(18)
C34 0.032(3) 0.024(2) 0.035(3) -0.0112(18) 0.001(2) -0.0028(18)
C35 0.020(2) 0.026(2) 0.031(2) -0.0031(18) 0.002(2) 0.0054(17)
C36 0.019(2) 0.0190(17) 0.016(2) 0.0011(15) 0.0014(17) -0.0008(15)
Au2 0.01905(9) 0.02567(8) 0.01879(9) -0.00269(6) 0.00405(7) -0.00188(6)
Al2 0.0200(7) 0.0199(6) 0.0251(7) -0.0016(5) 0.0010(6) 0.0006(5)
Cl2 0.0308(6) 0.0297(5) 0.0362(7) -0.0058(5) -0.0084(5) -0.0026(4)
P4 0.0195(6) 0.0265(5) 0.0220(6) -0.0032(4) 0.0067(5) -0.0036(4)
P5 0.0207(6) 0.0246(5) 0.0284(6) -0.0062(4) 0.0067(5) -0.0007(4)
P6 0.0256(6) 0.0297(5) 0.0216(6) 0.0027(4) 0.0048(5) -0.0007(4)
C37 0.030(3) 0.032(2) 0.032(3) -0.0018(19) 0.010(2) -0.0089(19)
C38 0.040(3) 0.043(3) 0.035(3) 0.010(2) 0.012(2) 0.004(2)
C39 0.038(3) 0.057(3) 0.038(3) 0.009(2) 0.017(3) -0.009(2)
C40 0.020(2) 0.046(3) 0.029(3) -0.004(2) 0.004(2) -0.004(2)
C41 0.039(3) 0.066(4) 0.039(3) -0.012(3) -0.003(3) -0.019(3)
C42 0.027(3) 0.057(3) 0.038(3) 0.003(2) -0.004(2) 0.000(2)
C43 0.024(2) 0.026(2) 0.020(2) -0.0017(16) 0.0044(19) 0.0013(17)
C44 0.025(3) 0.045(3) 0.031(3) -0.005(2) 0.007(2) 0.005(2)
C45 0.036(3) 0.046(3) 0.038(3) -0.006(2) 0.014(2) 0.014(2)
C46 0.045(3) 0.035(2) 0.038(3) -0.016(2) 0.005(3) 0.010(2)
C47 0.033(3) 0.028(2) 0.035(3) -0.0053(19) -0.001(2) 0.0029(19)
C48 0.027(2) 0.0243(19) 0.018(2) 0.0007(16) 0.0015(19) 0.0045(17)
C49 0.030(3) 0.029(2) 0.040(3) -0.015(2) 0.006(2) -0.0023(19)
C50 0.060(4) 0.045(3) 0.040(3) -0.017(2) 0.000(3) -0.014(3)
C51 0.038(3) 0.042(3) 0.063(4) -0.023(3) 0.014(3) -0.018(2)
C52 0.030(3) 0.037(2) 0.035(3) -0.008(2) 0.013(2) 0.003(2)
C53 0.026(3) 0.042(3) 0.050(3) -0.003(2) 0.016(2) 0.000(2)
C54 0.041(3) 0.039(3) 0.094(5) -0.007(3) 0.039(3) 0.005(2)
C55 0.020(2) 0.0248(19) 0.030(2) -0.0007(17) 0.003(2) -0.0003(16)
C56 0.029(3) 0.025(2) 0.043(3) 0.000(2) 0.005(2) 0.0014(18)
C57 0.035(3) 0.029(2) 0.047(3) 0.011(2) -0.002(3) 0.002(2)
C58 0.045(3) 0.034(2) 0.034(3) 0.008(2) -0.003(2) -0.006(2)
C59 0.031(3) 0.028(2) 0.026(2) 0.0017(18) -0.003(2) -0.0038(18)
C60 0.016(2) 0.0241(19) 0.029(2) -0.0023(17) 0.0038(19) -0.0035(16)
C61 0.046(3) 0.046(3) 0.020(2) 0.006(2) 0.007(2) -0.007(2)
C62 0.057(4) 0.063(3) 0.027(3) -0.005(2) 0.016(3) -0.002(3)
C63 0.054(4) 0.075(4) 0.032(3) -0.004(3) 0.000(3) -0.007(3)
C64 0.031(3) 0.036(2) 0.034(3) 0.009(2) 0.006(2) 0.004(2)
C65 0.090(5) 0.044(3) 0.065(4) 0.027(3) 0.031(4) 0.017(3)
C66 0.044(3) 0.038(3) 0.046(3) 0.002(2) 0.006(3) 0.012(2)
C67 0.023(2) 0.027(2) 0.032(3) 0.0021(18) 0.006(2) -0.0005(17)
C68 0.041(3) 0.041(3) 0.042(3) 0.007(2) 0.018(3) -0.008(2)
C69 0.045(3) 0.053(3) 0.054(4) 0.000(3) 0.028(3) -0.015(3)
C70 0.025(3) 0.048(3) 0.066(4) -0.007(3) 0.017(3) -0.009(2)
C71 0.022(2) 0.035(2) 0.047(3) -0.003(2) 0.006(2) -0.0007(19)
C72 0.024(2) 0.0194(18) 0.034(3) -0.0041(17) 0.009(2) -0.0012(16)
C73 0.045(7) 0.051(8) 0.051(7) -0.004(9) 0.000(7) -0.002(8)
Cl3 0.093(6) 0.051(5) 0.057(7) 0.011(4) -0.003(5) -0.006(4)
Cl4 0.064(11) 0.041(5) 0.049(6) 0.007(5) -0.029(7) -0.007(6)
C73' 0.046(5) 0.056(7) 0.053(5) -0.005(7) 0.000(4) -0.006(6)
Cl3' 0.0445(17) 0.070(3) 0.079(4) 0.027(3) -0.0031(18) -0.0044(14)
Cl4' 0.048(3) 0.066(4) 0.063(4) -0.012(3) -0.007(3) 0.000(2)

loop_
_atom_type_symbol
_atom_type_description
_atom_type_scat_dispersion_real
_atom_type_scat_dispersion_imag
_atom_type_scat_source
C C 0.0033 0.0016 'International Tables Vol C Tables 4.2.6.8 and 6.1.1.4'
H H 0.0000 0.0000 'International Tables Vol C Tables 4.2.6.8 and 6.1.1.4'
Al Al 0.0645 0.0514 'International Tables Vol C Tables 4.2.6.8 and 6.1.1.4'
P P 0.1023 0.0942 'International Tables Vol C Tables 4.2.6.8 and 6.1.1.4'
Cl Cl 0.1484 0.1585 'International Tables Vol C Tables 4.2.6.8 and 6.1.1.4'
Au Au -2.0133 8.8022 'International Tables Vol C Tables 4.2.6.8 and 6.1.1.4'

loop_
_geom_angle_atom_site_label_1
_geom_angle_atom_site_label_2
_geom_angle_atom_site_label_3
_geom_angle
P1 Au1 P3 120.62(4)
P1 Au1 P2 119.02(4)
P3 Au1 P2 119.29(4)
P1 Au1 Al1 87.17(3)
P3 Au1 Al1 87.32(3)
P2 Au1 Al1 85.16(3)
C24 Al1 C36 116.41(16)
C24 Al1 C12 121.05(16)
C36 Al1 C12 116.84(16)
C24 Al1 Cl1 97.34(12)
C36 Al1 Cl1 99.00(12)
C12 Al1 Cl1 97.66(12)
C24 Al1 Au1 82.27(11)
C36 Al1 Au1 81.27(11)
C12 Al1 Au1 82.46(11)
Cl1 Al1 Au1 179.60(6)
C7 P1 C1 107.39(19)
C7 P1 C4 105.48(18)
C1 P1 C4 103.90(19)
C7 P1 Au1 105.70(13)
C1 P1 Au1 110.69(13)
C4 P1 Au1 122.80(14)
C19 P2 C16 108.09(19)
C19 P2 C13 104.26(19)
C16 P2 C13 102.7(2)
C19 P2 Au1 104.25(13)
C16 P2 Au1 110.28(15)
C13 P2 Au1 126.22(13)
C31 P3 C28 107.39(19)
C31 P3 C25 106.03(18)
C28 P3 C25 101.86(19)
C31 P3 Au1 103.78(13)
C28 P3 Au1 113.06(15)
C25 P3 Au1 123.76(14)
C2 C1 C3 110.5(4)
C2 C1 P1 112.4(3)
C3 C1 P1 108.5(3)
C6 C4 C5 110.5(4)
C6 C4 P1 111.2(3)
C5 C4 P1 113.9(3)
C8 C7 C12 121.4(4)
C8 C7 P1 117.2(3)
C12 C7 P1 121.2(3)
C9 C8 C7 121.2(4)
C10 C9 C8 118.6(4)
C11 C10 C9 120.2(4)
C10 C11 C12 124.0(4)
C11 C12 C7 114.5(4)
C11 C12 Al1 113.7(3)
C7 C12 Al1 131.8(3)
C14 C13 C15 109.5(4)
C14 C13 P2 111.7(3)
C15 C13 P2 112.6(3)
C18 C16 C17 110.0(4)
C18 C16 P2 111.9(3)
C17 C16 P2 110.0(3)
C20 C19 C24 122.3(4)
C20 C19 P2 118.0(3)
C24 C19 P2 119.5(3)
C21 C20 C19 120.1(4)
C22 C21 C20 119.1(4)
C21 C22 C23 120.7(4)
C22 C23 C24 123.2(4)
C23 C24 C19 114.5(3)
C23 C24 Al1 113.1(3)
C19 C24 Al1 132.2(3)
C26 C25 C27 109.4(4)
C26 C25 P3 111.9(3)
C27 C25 P3 113.6(3)
C30 C28 C29 110.5(4)
C30 C28 P3 112.7(3)
C29 C28 P3 109.8(3)
C32 C31 C36 121.9(4)
C32 C31 P3 117.6(3)
C36 C31 P3 120.3(3)
C33 C32 C31 120.7(4)
C34 C33 C32 118.9(4)
C33 C34 C35 120.4(4)
C34 C35 C36 123.5(4)
C35 C36 C31 114.5(4)
C35 C36 Al1 112.4(3)
C31 C36 Al1 133.1(3)
P4 Au2 P5 121.47(4)
P4 Au2 P6 118.65(4)
P5 Au2 P6 118.97(4)
P4 Au2 Al2 87.11(4)
P5 Au2 Al2 86.82(4)
P6 Au2 Al2 86.53(4)
C60 Al2 C72 117.27(17)
C60 Al2 C48 116.71(17)
C72 Al2 C48 120.70(17)
C60 Al2 Cl2 98.42(13)
C72 Al2 Cl2 97.15(13)
C48 Al2 Cl2 97.59(13)
C60 Al2 Au2 81.43(12)
C72 Al2 Au2 82.01(13)
C48 Al2 Au2 83.41(12)
Cl2 Al2 Au2 178.94(6)
C43 P4 C40 108.1(2)
C43 P4 C37 106.2(2)
C40 P4 C37 102.3(2)
C43 P4 Au2 105.82(14)
C40 P4 Au2 110.90(15)
C37 P4 Au2 122.78(15)
C55 P5 C49 108.4(2)
C55 P5 C52 105.4(2)
C49 P5 C52 101.8(2)
C55 P5 Au2 104.32(14)
C49 P5 Au2 110.43(16)
C52 P5 Au2 125.60(16)
C67 P6 C61 108.9(2)
C67 P6 C64 105.2(2)
C61 P6 C64 102.8(2)
C67 P6 Au2 104.05(14)
C61 P6 Au2 109.82(16)
C64 P6 Au2 125.43(15)
C38 C37 C39 110.2(4)
C38 C37 P4 111.5(3)
C39 C37 P4 115.4(3)
C41 C40 C42 110.3(4)
C41 C40 P4 108.0(3)
C42 C40 P4 113.5(3)
C44 C43 C48 120.9(4)
C44 C43 P4 118.2(3)
C48 C43 P4 120.7(3)
C45 C44 C43 121.7(5)
C46 C45 C44 118.6(4)
C45 C46 C47 120.3(4)
C46 C47 C48 124.1(5)
C47 C48 C43 114.4(4)
C47 C48 Al2 114.1(3)
C43 C48 Al2 131.5(3)
C51 C49 C50 110.2(4)
C51 C49 P5 113.1(3)
C50 C49 P5 107.7(3)
C53 C52 C54 109.4(4)
C53 C52 P5 110.6(3)
C54 C52 P5 115.2(3)
C56 C55 C60 122.0(4)
C56 C55 P5 118.4(3)
C60 C55 P5 119.4(3)
C57 C56 C55 120.7(4)
C58 C57 C56 119.2(4)
C57 C58 C59 119.8(5)
C58 C59 C60 124.6(4)
C55 C60 C59 113.5(4)
C55 C60 Al2 133.3(3)
C59 C60 Al2 113.2(3)
C62 C61 C63 110.0(5)
C62 C61 P6 111.9(3)
C63 C61 P6 108.1(3)
C66 C64 C65 109.9(4)
C66 C64 P6 111.4(3)
C65 C64 P6 114.6(4)
C72 C67 C68 122.1(4)
C72 C67 P6 119.7(3)
C68 C67 P6 118.1(4)
C69 C68 C67 120.7(5)
C68 C69 C70 119.2(5)
C69 C70 C71 119.9(5)
C70 C71 C72 123.6(5)
C67 C72 C71 114.4(4)
C67 C72 Al2 132.6(3)
C71 C72 Al2 113.0(3)
Cl4 C73 Cl3 112(4)
Cl3' C73' Cl4' 111.6(14)

loop_
_geom_bond_atom_site_label_1
_geom_bond_atom_site_label_2
_geom_bond_distance
Au1 P1 2.3696(10)
Au1 P3 2.3761(11)
Au1 P2 2.3879(10)
Au1 Al1 3.0261(11)
Al1 C24 2.060(4)
Al1 C36 2.071(4)
Al1 C12 2.075(4)
Al1 Cl1 2.2665(15)
P1 C7 1.820(4)
P1 C1 1.855(4)
P1 C4 1.863(4)
P2 C19 1.816(4)
P2 C16 1.850(4)
P2 C13 1.868(4)
P3 C31 1.832(4)
P3 C28 1.859(4)
P3 C25 1.868(4)
C1 C2 1.515(6)
C1 C3 1.525(6)
C4 C6 1.517(6)
C4 C5 1.538(6)
C7 C8 1.403(6)
C7 C12 1.420(5)
C8 C9 1.385(6)
C9 C10 1.380(6)
C10 C11 1.377(6)
C11 C12 1.409(6)
C13 C14 1.523(6)
C13 C15 1.540(6)
C16 C18 1.517(6)
C16 C17 1.531(6)
C19 C20 1.407(5)
C19 C24 1.414(5)
C20 C21 1.393(6)
C21 C22 1.367(6)
C22 C23 1.391(6)
C23 C24 1.413(5)
C25 C26 1.517(6)
C25 C27 1.533(6)
C28 C30 1.520(6)
C28 C29 1.527(6)
C31 C32 1.401(6)
C31 C36 1.417(5)
C32 C33 1.390(6)
C33 C34 1.371(6)
C34 C35 1.389(6)
C35 C36 1.409(5)
Au2 P4 2.3729(10)
Au2 P5 2.3901(11)
Au2 P6 2.3916(11)
Au2 Al2 2.9965(13)
Al2 C60 2.057(4)
Al2 C72 2.072(4)
Al2 C48 2.073(4)
Al2 Cl2 2.2716(17)
P4 C43 1.819(4)
P4 C40 1.852(5)
P4 C37 1.861(4)
P5 C55 1.819(5)
P5 C49 1.860(4)
P5 C52 1.865(4)
P6 C67 1.826(5)
P6 C61 1.865(5)
P6 C64 1.869(5)
C37 C38 1.524(7)
C37 C39 1.531(6)
C40 C41 1.524(7)
C40 C42 1.532(7)
C43 C44 1.405(6)
C43 C48 1.424(6)
C44 C45 1.375(7)
C45 C46 1.370(7)
C46 C47 1.386(6)
C47 C48 1.399(6)
C49 C51 1.497(7)
C49 C50 1.529(7)
C52 C53 1.524(6)
C52 C54 1.526(6)
C55 C56 1.405(6)
C55 C60 1.416(6)
C56 C57 1.383(7)
C57 C58 1.371(7)
C58 C59 1.377(6)
C59 C60 1.417(6)
C61 C62 1.509(7)
C61 C63 1.535(7)
C64 C66 1.517(7)
C64 C65 1.536(6)
C67 C72 1.410(6)
C67 C68 1.414(6)
C68 C69 1.369(7)
C69 C70 1.385(8)
C70 C71 1.388(7)
C71 C72 1.412(6)
C73 Cl4 1.65(5)
C73 Cl3 1.80(5)
C73' Cl3' 1.725(18)
C73' Cl4' 1.79(2)
